data_1521277
loop_
_publ_author_name
'Zaretsky, Serge'
'Hickey, Jennifer L.'
'Tan, Joanne'
'Pichugin, Dmitry'
'St. Denis, Megan A.'
'Ler, Spencer'
'Chung, Benjamin K. W.'
'Scully, Conor C. G.'
'Yudin, Andrei K.'

_publ_section_title
;
 Mechanistic investigation of aziridine aldehyde-driven peptide
 macrocyclization: the imidoanhydride pathway
;
_journal_issue 10
_journal_name_full 'Chem. Sci.'
_journal_page_first 5446
_journal_paper_doi 10.1039/C5SC01958C
_journal_volume 6
_journal_year 2015
_chemical_absolute_configuration ad
_chemical_formula_moiety 'C20 H27 Br N4 O'
_chemical_formula_sum 'C20 H27 Br N4 O'
_chemical_formula_weight 419.36
_space_group_crystal_system monoclinic
_space_group_IT_number 4
_space_group_name_Hall 'P 2yb'
_space_group_name_H-M_alt 'P 1 21 1'
_symmetry_space_group_name_Hall 'P 2yb'
_symmetry_space_group_name_H-M 'P 1 21 1'
_atom_sites_solution_hydrogens mixed
_audit_creation_method SHELXL-2014/6
_audit_update_record
;
2015-06-01 deposited with the CCDC.
2015-07-07 downloaded from the CCDC.
;
_cell_angle_alpha 90
_cell_angle_beta 98.310(2)
_cell_angle_gamma 90
_cell_formula_units_Z 4
_cell_length_a 8.9698(4)
_cell_length_b 18.4284(8)
_cell_length_c 12.3981(5)
_cell_measurement_reflns_used 9115
_cell_measurement_temperature 147(2)
_cell_measurement_theta_max 67.01
_cell_measurement_theta_min 4.33
_cell_volume 2027.88(15)
_computing_cell_refinement APEX2
_computing_data_collection 'APEX2 (Bruker, 2007)'
_computing_data_reduction 'SAINT (Bruker, 2007)'
_computing_molecular_graphics 'PLATON (Spek, 2009)'
_computing_publication_material 'SHELXTL (Sheldrick, 2008)'
_computing_structure_refinement 'SHELXL-2013 (Sheldrick, 2013)'
_computing_structure_solution 'SHELXS-97 (Sheldrick, 2008)'
_diffrn_ambient_temperature 147(2)
_diffrn_measured_fraction_theta_full 0.980
_diffrn_measured_fraction_theta_max 0.992
_diffrn_measurement_device_type 'Bruker Kappa APEX-DUO CCD'
_diffrn_measurement_method '\f and \w scans'
_diffrn_radiation_type CuK\a
_diffrn_radiation_wavelength 1.54178
_diffrn_reflns_av_R_equivalents 0.0326
_diffrn_reflns_av_unetI/netI 0.0288
_diffrn_reflns_laue_measured_fraction_full 0.980
_diffrn_reflns_laue_measured_fraction_max 0.992
_diffrn_reflns_limit_h_max 10
_diffrn_reflns_limit_h_min -10
_diffrn_reflns_limit_k_max 21
_diffrn_reflns_limit_k_min -21
_diffrn_reflns_limit_l_max 14
_diffrn_reflns_limit_l_min -14
_diffrn_reflns_number 39585
_diffrn_reflns_point_group_measured_fraction_full 0.971
_diffrn_reflns_point_group_measured_fraction_max 0.982
_diffrn_reflns_theta_full 67.679
_diffrn_reflns_theta_max 67.191
_diffrn_reflns_theta_min 3.603
_diffrn_source 'Bruker ImuS with multi-layer optics'
_exptl_absorpt_coefficient_mu 2.882
_exptl_absorpt_correction_T_max 0.7529
_exptl_absorpt_correction_T_min 0.6391
_exptl_absorpt_correction_type multi-scan
_exptl_absorpt_process_details 'SADABS (Sheldrick, 1996)'
_exptl_crystal_colour colourless
_exptl_crystal_density_diffrn 1.374
_exptl_crystal_description Block
_exptl_crystal_F_000 872
_exptl_crystal_size_max 0.220
_exptl_crystal_size_mid 0.200
_exptl_crystal_size_min 0.180
_refine_diff_density_max 0.495
_refine_diff_density_min -0.868
_refine_diff_density_rms 0.056
_refine_ls_abs_structure_details
; 
 Flack x determined using 3350 quotients [(I+)-(I-)]/[(I+)+(I-)] 
 (Parsons, Flack and Wagner, Acta Cryst. B69 (2013) 249-259). 
;
_refine_ls_abs_structure_Flack 0.016(3)
_refine_ls_extinction_method none
_refine_ls_goodness_of_fit_ref 0.977
_refine_ls_hydrogen_treatment mixed
_refine_ls_matrix_type full
_refine_ls_number_parameters 491
_refine_ls_number_reflns 7137
_refine_ls_number_restraints 1
_refine_ls_restrained_S_all 0.977
_refine_ls_R_factor_all 0.0228
_refine_ls_R_factor_gt 0.0226
_refine_ls_shift/su_max 0.000
_refine_ls_shift/su_mean 0.000
_refine_ls_structure_factor_coef Fsqd
_refine_ls_weighting_details 'w=1/[\s^2^(Fo^2^)+(0.0400P)^2^+0.4954P] where P=(Fo^2^+2Fc^2^)/3'
_refine_ls_weighting_scheme calc
_refine_ls_wR_factor_gt 0.0588
_refine_ls_wR_factor_ref 0.0590
_reflns_Friedel_coverage 0.916
_reflns_friedel_fraction_full 0.961
_reflns_friedel_fraction_max 0.972
_reflns_number_gt 7079
_reflns_number_total 7137
_reflns_threshold_expression 'I > 2\s(I)'
_cod_data_source_file c5sc01958c2.cif
_cod_data_source_block d14137
_cod_depositor_comments 'Adding full bibliography for 1521277--1521278.cif.'
_cod_database_code 1521277
_shelx_space_group_comment
; 
The symmetry employed for this shelxl refinement is uniquely defined 
by the following loop, which should always be used as a source of 
symmetry information in preference to the above space-group names. 
They are only intended as comments. 
;
_shelx_estimated_absorpt_t_min 0.570
_shelx_estimated_absorpt_t_max 0.625
_shelxl_version_number 2014/6

loop_
_space_group_symop_operation_xyz
'x, y, z'
'-x, y+1/2, -z'

loop_
_atom_site_label
_atom_site_type_symbol
_atom_site_fract_x
_atom_site_fract_y
_atom_site_fract_z
_atom_site_U_iso_or_equiv
_atom_site_adp_type
_atom_site_occupancy
_atom_site_site_symmetry_order
_atom_site_calc_flag
_atom_site_refinement_flags_posn
_atom_site_refinement_flags_adp
Br1A Br 0.72100(3) 0.28229(2) 1.11177(2) 0.03198(10) Uani 1 1 d . .
O1A O 0.0110(2) -0.05171(12) 1.21486(15) 0.0264(4) Uani 1 1 d . .
N1A N 0.0641(2) 0.03001(12) 0.95643(16) 0.0187(4) Uani 1 1 d . .
N2A N 0.2435(3) 0.13021(12) 1.09226(18) 0.0191(4) Uani 1 1 d . .
N3A N 0.3372(3) 0.15142(14) 0.92237(19) 0.0223(5) Uani 1 1 d . .
N4A N -0.1407(3) -0.04213(14) 1.05099(19) 0.0235(5) Uani 1 1 d . .
C1A C 0.0746(3) 0.10933(14) 0.9357(2) 0.0182(5) Uani 1 1 d . .
C2A C 0.0307(3) 0.11373(16) 0.8140(2) 0.0249(6) Uani 1 1 d . .
H2AA H 0.0782 0.1561 0.7835 0.030 Uiso 1 1 calc R U
H2AB H -0.0800 0.1171 0.7941 0.030 Uiso 1 1 calc R U
C3A C 0.0911(5) 0.0421(2) 0.7734(2) 0.0416(8) Uani 1 1 d . .
H3AA H 0.1780 0.0516 0.7344 0.050 Uiso 1 1 calc R U
H3AB H 0.0116 0.0174 0.7228 0.050 Uiso 1 1 calc R U
C4A C 0.1401(4) -0.00568(15) 0.8750(2) 0.0276(6) Uani 1 1 d . .
H4AA H 0.1054 -0.0564 0.8627 0.033 Uiso 1 1 calc R U
H4AB H 0.2508 -0.0052 0.8961 0.033 Uiso 1 1 calc R U
C5A C 0.0997(3) 0.01835(14) 1.07423(19) 0.0181(5) Uani 1 1 d . .
H5AA H 0.2024 -0.0035 1.0919 0.022 Uiso 1 1 calc R U
C6A C 0.1023(3) 0.09835(14) 1.1150(2) 0.0191(5) Uani 1 1 d . .
H6AA H 0.0810 0.1048 1.1914 0.023 Uiso 1 1 calc R U
C7A C 0.2358(3) 0.13318(14) 0.9799(2) 0.0179(5) Uani 1 1 d . .
C8A C -0.0090(3) 0.13672(15) 1.0267(2) 0.0219(5) Uani 1 1 d . .
H8AA H -0.1132 0.1179 1.0215 0.026 Uiso 1 1 calc R U
H8AB H -0.0077 0.1902 1.0339 0.026 Uiso 1 1 calc R U
C9A C 0.4793(3) 0.17430(17) 0.9850(2) 0.0257(6) Uani 1 1 d . .
H9AA H 0.5352 0.1311 1.0164 0.031 Uiso 1 1 calc R U
H9AB H 0.4588 0.2056 1.0461 0.031 Uiso 1 1 calc R U
C10A C 0.5751(3) 0.21543(17) 0.9149(2) 0.0250(6) Uani 1 1 d . .
C11A C 0.6845(3) 0.26540(18) 0.9587(2) 0.0276(7) Uani 1 1 d . .
C12A C 0.7710(3) 0.3044(2) 0.8948(3) 0.0394(8) Uani 1 1 d . .
H12A H 0.8444 0.3380 0.9274 0.047 Uiso 1 1 calc R U
C13A C 0.7495(4) 0.2940(2) 0.7839(3) 0.0502(10) Uani 1 1 d . .
H13A H 0.8077 0.3205 0.7391 0.060 Uiso 1 1 calc R U
C14A C 0.6423(4) 0.2446(2) 0.7380(3) 0.0469(9) Uani 1 1 d . .
H14A H 0.6273 0.2369 0.6614 0.056 Uiso 1 1 calc R U
C15A C 0.5569(4) 0.2062(2) 0.8032(3) 0.0342(7) Uani 1 1 d . .
H15A H 0.4838 0.1726 0.7702 0.041 Uiso 1 1 calc R U
C16A C -0.0154(3) -0.02924(15) 1.1198(2) 0.0196(5) Uani 1 1 d . .
C17A C -0.2719(3) -0.08702(17) 1.0695(2) 0.0279(7) Uani 1 1 d . .
C18A C -0.2203(4) -0.16541(18) 1.0882(3) 0.0378(7) Uani 1 1 d . .
H18A H -0.1818 -0.1835 1.0232 0.057 Uiso 1 1 calc R U
H18B H -0.3056 -0.1954 1.1024 0.057 Uiso 1 1 calc R U
H18C H -0.1403 -0.1677 1.1510 0.057 Uiso 1 1 calc R U
C19A C -0.3386(4) -0.0588(2) 1.1678(3) 0.0405(8) Uani 1 1 d . .
H19A H -0.3701 -0.0083 1.1552 0.061 Uiso 1 1 calc R U
H19B H -0.2625 -0.0617 1.2329 0.061 Uiso 1 1 calc R U
H19C H -0.4260 -0.0885 1.1786 0.061 Uiso 1 1 calc R U
C20A C -0.3855(4) -0.0805(3) 0.9670(3) 0.0541(11) Uani 1 1 d . .
H20A H -0.4153 -0.0296 0.9557 0.081 Uiso 1 1 calc R U
H20B H -0.4745 -0.1098 0.9747 0.081 Uiso 1 1 calc R U
H20C H -0.3403 -0.0978 0.9044 0.081 Uiso 1 1 calc R U
Br1B Br -0.23374(3) -0.22608(2) 0.37266(2) 0.02687(9) Uani 1 1 d . .
O1B O 0.4938(2) 0.10380(11) 0.26022(14) 0.0240(4) Uani 1 1 d . .
N1B N 0.4752(2) -0.01156(11) 0.49660(17) 0.0174(4) Uani 1 1 d . .
N2B N 0.1618(2) -0.00053(12) 0.42496(18) 0.0174(4) Uani 1 1 d . .
N3B N 0.1652(2) -0.09822(13) 0.55520(18) 0.0193(4) Uani 1 1 d . .
N4B N 0.6486(2) 0.08927(14) 0.4213(2) 0.0198(5) Uani 1 1 d . .
C1B C 0.3581(3) -0.00068(14) 0.5683(2) 0.0164(5) Uani 1 1 d . .
C2B C 0.4347(3) -0.03060(15) 0.6761(2) 0.0224(6) Uani 1 1 d . .
H2BA H 0.3600 -0.0495 0.7206 0.027 Uiso 1 1 calc R U
H2BB H 0.4972 0.0069 0.7183 0.027 Uiso 1 1 calc R U
C3B C 0.5340(3) -0.09298(17) 0.6399(2) 0.0294(6) Uani 1 1 d . .
H3BA H 0.6388 -0.0886 0.6774 0.035 Uiso 1 1 calc R U
H3BB H 0.4937 -0.1408 0.6579 0.035 Uiso 1 1 calc R U
C4B C 0.5298(3) -0.08558(15) 0.5155(2) 0.0254(6) Uani 1 1 d . .
H4BA H 0.6312 -0.0918 0.4942 0.031 Uiso 1 1 calc R U
H4BB H 0.4598 -0.1211 0.4754 0.031 Uiso 1 1 calc R U
C5B C 0.4189(3) 0.01947(14) 0.3896(2) 0.0171(5) Uani 1 1 d . .
H5BA H 0.3943 -0.0198 0.3341 0.021 Uiso 1 1 calc R U
C6B C 0.2720(3) 0.05690(13) 0.4156(2) 0.0164(5) Uani 1 1 d . .
H6BA H 0.2347 0.0980 0.3662 0.020 Uiso 1 1 calc R U
C7B C 0.2156(3) -0.04066(14) 0.5170(2) 0.0167(5) Uani 1 1 d . .
C8B C 0.3147(3) 0.07741(13) 0.53722(19) 0.0170(5) Uani 1 1 d . .
H8BA H 0.4004 0.1117 0.5506 0.020 Uiso 1 1 calc R U
H8BB H 0.2283 0.0954 0.5710 0.020 Uiso 1 1 calc R U
C9B C 0.0302(3) -0.12995(15) 0.4935(2) 0.0222(6) Uani 1 1 d . .
H9BA H 0.0597 -0.1637 0.4380 0.027 Uiso 1 1 calc R U
H9BB H -0.0323 -0.0910 0.4549 0.027 Uiso 1 1 calc R U
C10B C -0.0613(3) -0.17060(14) 0.5674(2) 0.0176(5) Uani 1 1 d . .
C11B C -0.1821(3) -0.21463(16) 0.52611(19) 0.0183(5) Uani 1 1 d . .
C12B C -0.2691(3) -0.25078(15) 0.5927(2) 0.0232(6) Uani 1 1 d . .
H12B H -0.3518 -0.2798 0.5617 0.028 Uiso 1 1 calc R U
C13B C -0.2346(3) -0.24421(15) 0.7045(2) 0.0252(6) Uani 1 1 d . .
H13B H -0.2928 -0.2690 0.7511 0.030 Uiso 1 1 calc R U
C14B C -0.1140(3) -0.20102(15) 0.7483(2) 0.0242(6) Uani 1 1 d . .
H14B H -0.0895 -0.1963 0.8251 0.029 Uiso 1 1 calc R U
C15B C -0.0291(3) -0.16474(15) 0.6803(2) 0.0214(5) Uani 1 1 d . .
H15B H 0.0528 -0.1352 0.7115 0.026 Uiso 1 1 calc R U
C16B C 0.5264(3) 0.07511(15) 0.3506(2) 0.0185(5) Uani 1 1 d . .
C17B C 0.7655(3) 0.14417(16) 0.4107(2) 0.0207(5) Uani 1 1 d . .
C18B C 0.8442(3) 0.12620(16) 0.3129(2) 0.0251(6) Uani 1 1 d . .
H18D H 0.8874 0.0774 0.3216 0.038 Uiso 1 1 calc R U
H18E H 0.9247 0.1615 0.3082 0.038 Uiso 1 1 calc R U
H18F H 0.7710 0.1282 0.2461 0.038 Uiso 1 1 calc R U
C19B C 0.6930(3) 0.21952(16) 0.3987(2) 0.0249(6) Uani 1 1 d . .
H19D H 0.6454 0.2303 0.4632 0.037 Uiso 1 1 calc R U
H19E H 0.6167 0.2205 0.3336 0.037 Uiso 1 1 calc R U
H19F H 0.7705 0.2560 0.3916 0.037 Uiso 1 1 calc R U
C20B C 0.8775(3) 0.13966(18) 0.5150(3) 0.0298(6) Uani 1 1 d . .
H20D H 0.9209 0.0908 0.5223 0.045 Uiso 1 1 calc R U
H20E H 0.8258 0.1500 0.5777 0.045 Uiso 1 1 calc R U
H20F H 0.9581 0.1752 0.5123 0.045 Uiso 1 1 calc R U
H2NA H 0.316(4) 0.1194(17) 1.128(3) 0.015(8) Uiso 1 1 d . .
H2NB H 0.113(4) -0.0192(18) 0.367(3) 0.021(8) Uiso 1 1 d . .
H4NA H -0.144(4) -0.0216(19) 0.985(3) 0.025(8) Uiso 1 1 d . .
H4NB H 0.659(4) 0.0707(19) 0.471(3) 0.014(8) Uiso 1 1 d . .

loop_
_atom_site_aniso_label
_atom_site_aniso_U_11
_atom_site_aniso_U_22
_atom_site_aniso_U_33
_atom_site_aniso_U_23
_atom_site_aniso_U_13
_atom_site_aniso_U_12
Br1A 0.02796(15) 0.03104(19) 0.03444(16) 0.00126(14) -0.00399(11) -0.00378(13)
O1A 0.0324(11) 0.0304(11) 0.0149(9) 0.0029(8) -0.0014(8) -0.0064(9)
N1A 0.0253(11) 0.0184(10) 0.0122(10) -0.0008(8) 0.0023(8) -0.0025(9)
N2A 0.0173(11) 0.0233(11) 0.0156(11) -0.0017(9) -0.0009(9) -0.0022(9)
N3A 0.0222(12) 0.0243(12) 0.0204(11) 0.0028(9) 0.0031(9) -0.0027(9)
N4A 0.0247(12) 0.0296(13) 0.0148(11) 0.0039(10) -0.0015(9) -0.0103(10)
C1A 0.0183(12) 0.0193(12) 0.0159(12) 0.0006(10) -0.0008(10) 0.0006(10)
C2A 0.0256(14) 0.0284(15) 0.0188(14) 0.0038(11) -0.0036(11) -0.0022(12)
C3A 0.068(2) 0.0421(18) 0.0150(13) 0.0004(13) 0.0080(14) 0.0072(16)
C4A 0.0408(16) 0.0242(14) 0.0183(13) -0.0041(11) 0.0067(11) 0.0032(12)
C5A 0.0212(12) 0.0206(13) 0.0117(12) -0.0010(9) -0.0003(10) -0.0015(10)
C6A 0.0208(12) 0.0221(13) 0.0150(11) -0.0038(10) 0.0043(9) -0.0026(10)
C7A 0.0225(13) 0.0156(11) 0.0153(12) -0.0005(10) 0.0018(10) 0.0001(10)
C8A 0.0206(12) 0.0226(13) 0.0221(13) -0.0034(11) 0.0019(10) 0.0031(10)
C9A 0.0230(14) 0.0346(16) 0.0183(13) 0.0055(11) -0.0007(10) -0.0052(11)
C10A 0.0179(12) 0.0310(15) 0.0268(14) 0.0087(11) 0.0052(11) 0.0031(11)
C11A 0.0222(12) 0.0309(18) 0.0290(13) 0.0101(13) 0.0014(10) 0.0028(12)
C12A 0.0265(16) 0.043(2) 0.0488(19) 0.0176(15) 0.0076(14) -0.0057(13)
C13A 0.0330(17) 0.069(3) 0.051(2) 0.0263(19) 0.0164(15) -0.0039(17)
C14A 0.0368(18) 0.078(3) 0.0280(16) 0.0146(16) 0.0117(14) 0.0062(17)
C15A 0.0252(14) 0.051(2) 0.0270(15) 0.0050(13) 0.0048(12) 0.0021(13)
C16A 0.0252(13) 0.0192(12) 0.0139(12) -0.0010(10) 0.0013(10) -0.0009(11)
C17A 0.0258(15) 0.0305(16) 0.0274(15) -0.0012(12) 0.0037(12) -0.0133(13)
C18A 0.0494(19) 0.0296(16) 0.0372(17) -0.0058(13) 0.0160(15) -0.0127(15)
C19A 0.0342(17) 0.043(2) 0.048(2) -0.0054(15) 0.0180(15) -0.0082(15)
C20A 0.0360(19) 0.073(3) 0.047(2) 0.0103(19) -0.0134(16) -0.0276(19)
Br1B 0.02933(15) 0.02788(17) 0.02154(13) -0.00262(12) -0.00269(10) -0.00499(12)
O1B 0.0220(9) 0.0337(11) 0.0154(9) 0.0066(8) 0.0000(7) -0.0032(8)
N1B 0.0165(10) 0.0164(10) 0.0193(10) 0.0034(8) 0.0025(8) 0.0028(8)
N2B 0.0151(10) 0.0200(10) 0.0158(11) 0.0022(9) -0.0021(8) -0.0038(8)
N3B 0.0179(11) 0.0201(11) 0.0189(11) 0.0028(9) 0.0000(9) -0.0025(9)
N4B 0.0187(11) 0.0257(12) 0.0146(11) 0.0068(10) 0.0007(9) -0.0013(9)
C1B 0.0159(12) 0.0175(12) 0.0154(12) 0.0022(10) 0.0003(9) -0.0007(10)
C2B 0.0227(14) 0.0235(14) 0.0193(13) 0.0048(11) -0.0027(11) 0.0006(11)
C3B 0.0267(14) 0.0283(15) 0.0321(15) 0.0106(12) 0.0008(12) 0.0068(11)
C4B 0.0248(13) 0.0203(14) 0.0316(15) 0.0056(11) 0.0052(11) 0.0062(11)
C5B 0.0154(11) 0.0191(12) 0.0161(12) -0.0002(9) 0.0002(9) -0.0001(9)
C6B 0.0161(11) 0.0163(11) 0.0163(12) 0.0015(9) 0.0008(9) 0.0001(9)
C7B 0.0142(11) 0.0190(12) 0.0164(12) 0.0000(10) 0.0005(9) 0.0021(10)
C8B 0.0177(11) 0.0157(11) 0.0171(12) -0.0003(9) 0.0011(9) -0.0006(9)
C9B 0.0230(13) 0.0243(14) 0.0183(12) 0.0026(10) -0.0005(10) -0.0076(11)
C10B 0.0197(12) 0.0139(11) 0.0199(12) 0.0018(9) 0.0054(10) 0.0022(9)
C11B 0.0201(11) 0.0143(12) 0.0202(11) 0.0017(10) 0.0018(9) 0.0022(10)
C12B 0.0216(13) 0.0158(13) 0.0329(15) 0.0010(11) 0.0062(11) -0.0007(10)
C13B 0.0251(14) 0.0220(14) 0.0304(14) 0.0099(10) 0.0110(11) 0.0034(10)
C14B 0.0274(13) 0.0269(14) 0.0190(12) 0.0049(10) 0.0057(10) 0.0063(11)
C15B 0.0211(12) 0.0212(13) 0.0213(13) 0.0007(10) 0.0009(10) 0.0004(10)
C16B 0.0168(12) 0.0214(13) 0.0180(13) -0.0010(10) 0.0053(10) -0.0003(10)
C17B 0.0144(12) 0.0234(14) 0.0242(14) 0.0030(11) 0.0024(10) -0.0028(11)
C18B 0.0201(13) 0.0265(14) 0.0308(15) 0.0022(12) 0.0106(11) 0.0021(11)
C19B 0.0227(13) 0.0237(14) 0.0289(14) -0.0018(11) 0.0060(11) -0.0001(11)
C20B 0.0210(13) 0.0352(16) 0.0305(15) 0.0034(12) -0.0055(11) -0.0062(12)

loop_
_atom_type_symbol
_atom_type_description
_atom_type_scat_dispersion_real
_atom_type_scat_dispersion_imag
_atom_type_scat_source
C C 0.0181 0.0091 'International Tables Vol C Tables 4.2.6.8 and 6.1.1.4'
H H 0.0000 0.0000 'International Tables Vol C Tables 4.2.6.8 and 6.1.1.4'
N N 0.0311 0.0180 'International Tables Vol C Tables 4.2.6.8 and 6.1.1.4'
O O 0.0492 0.0322 'International Tables Vol C Tables 4.2.6.8 and 6.1.1.4'
Br Br -0.6763 1.2805 'International Tables Vol C Tables 4.2.6.8 and 6.1.1.4'

loop_
_geom_angle_atom_site_label_1
_geom_angle_atom_site_label_2
_geom_angle_atom_site_label_3
_geom_angle
C4A N1A C5A 124.7(2)
C4A N1A C1A 106.02(19)
C5A N1A C1A 107.83(19)
C7A N2A C6A 106.9(2)
C7A N2A H2NA 121(2)
C6A N2A H2NA 118(2)
C7A N3A C9A 114.6(2)
C16A N4A C17A 128.0(2)
C16A N4A H4NA 115(2)
C17A N4A H4NA 117(2)
N1A C1A C2A 102.2(2)
N1A C1A C8A 98.4(2)
C2A C1A C8A 129.6(2)
N1A C1A C7A 107.4(2)
C2A C1A C7A 116.0(2)
C8A C1A C7A 100.3(2)
C1A C2A C3A 103.2(2)
C1A C2A H2AA 111.1
C3A C2A H2AA 111.1
C1A C2A H2AB 111.1
C3A C2A H2AB 111.1
H2AA C2A H2AB 109.1
C2A C3A C4A 107.1(2)
C2A C3A H3AA 110.3
C4A C3A H3AA 110.3
C2A C3A H3AB 110.3
C4A C3A H3AB 110.3
H3AA C3A H3AB 108.6
N1A C4A C3A 101.6(2)
N1A C4A H4AA 111.4
C3A C4A H4AA 111.4
N1A C4A H4AB 111.4
C3A C4A H4AB 111.4
H4AA C4A H4AB 109.3
N1A C5A C16A 113.1(2)
N1A C5A C6A 100.10(19)
C16A C5A C6A 113.8(2)
N1A C5A H5AA 109.8
C16A C5A H5AA 109.8
C6A C5A H5AA 109.8
N2A C6A C8A 99.7(2)
N2A C6A C5A 106.90(19)
C8A C6A C5A 103.06(19)
N2A C6A H6AA 115.1
C8A C6A H6AA 115.1
C5A C6A H6AA 115.1
N3A C7A N2A 129.4(2)
N3A C7A C1A 125.8(2)
N2A C7A C1A 104.8(2)
C1A C8A C6A 92.08(19)
C1A C8A H8AA 113.3
C6A C8A H8AA 113.3
C1A C8A H8AB 113.3
C6A C8A H8AB 113.3
H8AA C8A H8AB 110.6
N3A C9A C10A 111.4(2)
N3A C9A H9AA 109.3
C10A C9A H9AA 109.3
N3A C9A H9AB 109.3
C10A C9A H9AB 109.3
H9AA C9A H9AB 108.0
C15A C10A C11A 116.5(3)
C15A C10A C9A 121.4(3)
C11A C10A C9A 122.2(3)
C12A C11A C10A 122.6(3)
C12A C11A Br1A 117.0(2)
C10A C11A Br1A 120.3(2)
C13A C12A C11A 119.3(3)
C13A C12A H12A 120.3
C11A C12A H12A 120.3
C12A C13A C14A 119.5(3)
C12A C13A H13A 120.3
C14A C13A H13A 120.3
C15A C14A C13A 120.3(3)
C15A C14A H14A 119.8
C13A C14A H14A 119.8
C10A C15A C14A 121.8(3)
C10A C15A H15A 119.1
C14A C15A H15A 119.1
O1A C16A N4A 125.3(3)
O1A C16A C5A 119.9(2)
N4A C16A C5A 114.8(2)
N4A C17A C20A 106.2(3)
N4A C17A C18A 108.8(3)
C20A C17A C18A 110.9(3)
N4A C17A C19A 110.2(3)
C20A C17A C19A 110.5(3)
C18A C17A C19A 110.3(3)
C17A C18A H18A 109.5
C17A C18A H18B 109.5
H18A C18A H18B 109.5
C17A C18A H18C 109.5
H18A C18A H18C 109.5
H18B C18A H18C 109.5
C17A C19A H19A 109.5
C17A C19A H19B 109.5
H19A C19A H19B 109.5
C17A C19A H19C 109.5
H19A C19A H19C 109.5
H19B C19A H19C 109.5
C17A C20A H20A 109.5
C17A C20A H20B 109.5
H20A C20A H20B 109.5
C17A C20A H20C 109.5
H20A C20A H20C 109.5
H20B C20A H20C 109.5
C4B N1B C5B 125.1(2)
C4B N1B C1B 106.31(19)
C5B N1B C1B 107.98(19)
C7B N2B C6B 107.0(2)
C7B N2B H2NB 123(2)
C6B N2B H2NB 120(2)
C7B N3B C9B 116.9(2)
C16B N4B C17B 127.3(3)
C16B N4B H4NB 119(3)
C17B N4B H4NB 114(3)
N1B C1B C2B 102.1(2)
N1B C1B C8B 98.78(19)
C2B C1B C8B 129.3(2)
N1B C1B C7B 107.8(2)
C2B C1B C7B 115.9(2)
C8B C1B C7B 100.45(19)
C1B C2B C3B 102.7(2)
C1B C2B H2BA 111.2
C3B C2B H2BA 111.2
C1B C2B H2BB 111.2
C3B C2B H2BB 111.2
H2BA C2B H2BB 109.1
C4B C3B C2B 106.9(2)
C4B C3B H3BA 110.4
C2B C3B H3BA 110.4
C4B C3B H3BB 110.4
C2B C3B H3BB 110.4
H3BA C3B H3BB 108.6
N1B C4B C3B 101.7(2)
N1B C4B H4BA 111.4
C3B C4B H4BA 111.4
N1B C4B H4BB 111.4
C3B C4B H4BB 111.4
H4BA C4B H4BB 109.3
N1B C5B C16B 113.3(2)
N1B C5B C6B 100.13(18)
C16B C5B C6B 111.0(2)
N1B C5B H5BA 110.7
C16B C5B H5BA 110.7
C6B C5B H5BA 110.7
N2B C6B C8B 100.02(18)
N2B C6B C5B 107.24(19)
C8B C6B C5B 102.23(19)
N2B C6B H6BA 115.2
C8B C6B H6BA 115.2
C5B C6B H6BA 115.2
N3B C7B N2B 130.7(2)
N3B C7B C1B 124.5(2)
N2B C7B C1B 104.8(2)
C1B C8B C6B 91.96(18)
C1B C8B H8BA 113.3
C6B C8B H8BA 113.3
C1B C8B H8BB 113.3
C6B C8B H8BB 113.3
H8BA C8B H8BB 110.6
N3B C9B C10B 111.2(2)
N3B C9B H9BA 109.4
C10B C9B H9BA 109.4
N3B C9B H9BB 109.4
C10B C9B H9BB 109.4
H9BA C9B H9BB 108.0
C11B C10B C15B 116.9(2)
C11B C10B C9B 121.8(2)
C15B C10B C9B 121.3(2)
C12B C11B C10B 122.5(2)
C12B C11B Br1B 117.7(2)
C10B C11B Br1B 119.80(19)
C13B C12B C11B 119.5(3)
C13B C12B H12B 120.3
C11B C12B H12B 120.3
C12B C13B C14B 119.4(2)
C12B C13B H13B 120.3
C14B C13B H13B 120.3
C15B C14B C13B 120.3(2)
C15B C14B H14B 119.8
C13B C14B H14B 119.8
C14B C15B C10B 121.4(3)
C14B C15B H15B 119.3
C10B C15B H15B 119.3
O1B C16B N4B 125.4(2)
O1B C16B C5B 119.7(2)
N4B C16B C5B 114.9(2)
N4B C17B C20B 106.1(2)
N4B C17B C18B 109.8(2)
C20B C17B C18B 109.8(2)
N4B C17B C19B 109.4(2)
C20B C17B C19B 110.6(2)
C18B C17B C19B 111.0(2)
C17B C18B H18D 109.5
C17B C18B H18E 109.5
H18D C18B H18E 109.5
C17B C18B H18F 109.5
H18D C18B H18F 109.5
H18E C18B H18F 109.5
C17B C19B H19D 109.5
C17B C19B H19E 109.5
H19D C19B H19E 109.5
C17B C19B H19F 109.5
H19D C19B H19F 109.5
H19E C19B H19F 109.5
C17B C20B H20D 109.5
C17B C20B H20E 109.5
H20D C20B H20E 109.5
C17B C20B H20F 109.5
H20D C20B H20F 109.5
H20E C20B H20F 109.5

loop_
_geom_bond_atom_site_label_1
_geom_bond_atom_site_label_2
_geom_bond_distance
Br1A C11A 1.904(3)
O1A C16A 1.240(3)
N1A C4A 1.454(3)
N1A C5A 1.465(3)
N1A C1A 1.490(3)
N2A C7A 1.386(3)
N2A C6A 1.460(3)
N2A H2NA 0.76(4)
N3A C7A 1.279(4)
N3A C9A 1.456(4)
N4A C16A 1.331(4)
N4A C17A 1.483(4)
N4A H4NA 0.89(4)
C1A C2A 1.505(4)
C1A C8A 1.529(4)
C1A C7A 1.535(4)
C2A C3A 1.539(4)
C2A H2AA 0.9900
C2A H2AB 0.9900
C3A C4A 1.548(4)
C3A H3AA 0.9900
C3A H3AB 0.9900
C4A H4AA 0.9900
C4A H4AB 0.9900
C5A C16A 1.524(4)
C5A C6A 1.558(3)
C5A H5AA 1.0000
C6A C8A 1.542(4)
C6A H6AA 1.0000
C8A H8AA 0.9900
C8A H8AB 0.9900
C9A C10A 1.512(4)
C9A H9AA 0.9900
C9A H9AB 0.9900
C10A C15A 1.381(4)
C10A C11A 1.397(4)
C11A C12A 1.387(4)
C12A C13A 1.374(5)
C12A H12A 0.9500
C13A C14A 1.386(6)
C13A H13A 0.9500
C14A C15A 1.385(5)
C14A H14A 0.9500
C15A H15A 0.9500
C17A C20A 1.514(5)
C17A C18A 1.524(5)
C17A C19A 1.525(4)
C18A H18A 0.9800
C18A H18B 0.9800
C18A H18C 0.9800
C19A H19A 0.9800
C19A H19B 0.9800
C19A H19C 0.9800
C20A H20A 0.9800
C20A H20B 0.9800
C20A H20C 0.9800
Br1B C11B 1.904(2)
O1B C16B 1.235(3)
N1B C4B 1.457(3)
N1B C5B 1.466(3)
N1B C1B 1.485(3)
N2B C7B 1.386(3)
N2B C6B 1.464(3)
N2B H2NB 0.85(4)
N3B C7B 1.271(4)
N3B C9B 1.458(3)
N4B C16B 1.327(4)
N4B C17B 1.477(4)
N4B H4NB 0.70(4)
C1B C2B 1.515(4)
C1B C8B 1.526(3)
C1B C7B 1.532(3)
C2B C3B 1.560(4)
C2B H2BA 0.9900
C2B H2BB 0.9900
C3B C4B 1.543(4)
C3B H3BA 0.9900
C3B H3BB 0.9900
C4B H4BA 0.9900
C4B H4BB 0.9900
C5B C16B 1.533(4)
C5B C6B 1.561(3)
C5B H5BA 1.0000
C6B C8B 1.548(3)
C6B H6BA 1.0000
C8B H8BA 0.9900
C8B H8BB 0.9900
C9B C10B 1.514(4)
C9B H9BA 0.9900
C9B H9BB 0.9900
C10B C11B 1.391(4)
C10B C15B 1.392(4)
C11B C12B 1.386(4)
C12B C13B 1.381(4)
C12B H12B 0.9500
C13B C14B 1.388(4)
C13B H13B 0.9500
C14B C15B 1.386(4)
C14B H14B 0.9500
C15B H15B 0.9500
C17B C20B 1.521(4)
C17B C18B 1.524(4)
C17B C19B 1.531(4)
C18B H18D 0.9800
C18B H18E 0.9800
C18B H18F 0.9800
C19B H19D 0.9800
C19B H19E 0.9800
C19B H19F 0.9800
C20B H20D 0.9800
C20B H20E 0.9800
C20B H20F 0.9800

loop_
_geom_hbond_atom_site_label_D
_geom_hbond_atom_site_label_H
_geom_hbond_atom_site_label_A
_geom_hbond_distance_DH
_geom_hbond_distance_HA
_geom_hbond_distance_DA
_geom_hbond_angle_DHA
_geom_hbond_site_symmetry_A
N4A H4NA N1A 0.89(4) 2.17(3) 2.672(3) 115(3) .
N4B H4NB N1B 0.70(4) 2.30(3) 2.677(3) 116(3) .
N2B H2NB O1A 0.85(4) 2.07(4) 2.913(3) 171(3) 1_554
N2A H2NA O1B 0.76(4) 2.13(4) 2.874(3) 165(3) 1_556

loop_
_geom_torsion_atom_site_label_1
_geom_torsion_atom_site_label_2
_geom_torsion_atom_site_label_3
_geom_torsion_atom_site_label_4
_geom_torsion
C4A N1A C1A C2A 46.3(3)
C5A N1A C1A C2A -178.1(2)
C4A N1A C1A C8A -180.0(2)
C5A N1A C1A C8A -44.4(2)
C4A N1A C1A C7A -76.3(2)
C5A N1A C1A C7A 59.3(2)
N1A C1A C2A C3A -32.8(3)
C8A C1A C2A C3A -144.8(3)
C7A C1A C2A C3A 83.7(3)
C1A C2A C3A C4A 10.3(3)
C5A N1A C4A C3A -164.4(3)
C1A N1A C4A C3A -38.5(3)
C2A C3A C4A N1A 16.8(3)
C4A N1A C5A C16A -104.1(3)
C1A N1A C5A C16A 130.8(2)
C4A N1A C5A C6A 134.5(2)
C1A N1A C5A C6A 9.3(2)
C7A N2A C6A C8A -40.8(2)
C7A N2A C6A C5A 66.2(3)
N1A C5A C6A N2A -75.7(2)
C16A C5A C6A N2A 163.4(2)
N1A C5A C6A C8A 28.9(2)
C16A C5A C6A C8A -92.0(2)
C9A N3A C7A N2A -2.0(4)
C9A N3A C7A C1A 177.9(2)
C6A N2A C7A N3A -173.8(3)
C6A N2A C7A C1A 6.3(3)
N1A C1A C7A N3A 108.6(3)
C2A C1A C7A N3A -5.0(4)
C8A C1A C7A N3A -149.1(3)
N1A C1A C7A N2A -71.4(2)
C2A C1A C7A N2A 174.9(2)
C8A C1A C7A N2A 30.8(3)
N1A C1A C8A C6A 57.8(2)
C2A C1A C8A C6A 171.4(3)
C7A C1A C8A C6A -51.8(2)
N2A C6A C8A C1A 56.2(2)
C5A C6A C8A C1A -53.8(2)
C7A N3A C9A C10A -163.1(2)
N3A C9A C10A C15A -23.7(4)
N3A C9A C10A C11A 155.2(3)
C15A C10A C11A C12A 0.2(4)
C9A C10A C11A C12A -178.8(3)
C15A C10A C11A Br1A -179.5(2)
C9A C10A C11A Br1A 1.5(4)
C10A C11A C12A C13A -0.1(5)
Br1A C11A C12A C13A 179.7(3)
C11A C12A C13A C14A -0.2(6)
C12A C13A C14A C15A 0.3(6)
C11A C10A C15A C14A -0.1(5)
C9A C10A C15A C14A 178.9(3)
C13A C14A C15A C10A -0.1(6)
C17A N4A C16A O1A -2.4(5)
C17A N4A C16A C5A 178.8(3)
N1A C5A C16A O1A 170.2(2)
C6A C5A C16A O1A -76.5(3)
N1A C5A C16A N4A -10.9(3)
C6A C5A C16A N4A 102.4(3)
C16A N4A C17A C20A 177.5(3)
C16A N4A C17A C18A -63.2(4)
C16A N4A C17A C19A 57.9(4)
C4B N1B C1B C2B 47.0(3)
C5B N1B C1B C2B -176.6(2)
C4B N1B C1B C8B -179.6(2)
C5B N1B C1B C8B -43.2(2)
C4B N1B C1B C7B -75.5(2)
C5B N1B C1B C7B 60.9(2)
N1B C1B C2B C3B -32.9(2)
C8B C1B C2B C3B -145.0(3)
C7B C1B C2B C3B 83.9(3)
C1B C2B C3B C4B 10.0(3)
C5B N1B C4B C3B -166.2(2)
C1B N1B C4B C3B -39.4(3)
C2B C3B C4B N1B 17.2(3)
C4B N1B C5B C16B -108.4(3)
C1B N1B C5B C16B 125.6(2)
C4B N1B C5B C6B 133.4(2)
C1B N1B C5B C6B 7.4(2)
C7B N2B C6B C8B -39.2(2)
C7B N2B C6B C5B 67.1(2)
N1B C5B C6B N2B -74.1(2)
C16B C5B C6B N2B 165.9(2)
N1B C5B C6B C8B 30.6(2)
C16B C5B C6B C8B -89.4(2)
C9B N3B C7B N2B 1.4(4)
C9B N3B C7B C1B -178.2(2)
C6B N2B C7B N3B -175.1(3)
C6B N2B C7B C1B 4.5(2)
N1B C1B C7B N3B 109.2(3)
C2B C1B C7B N3B -4.4(4)
C8B C1B C7B N3B -148.0(2)
N1B C1B C7B N2B -70.5(2)
C2B C1B C7B N2B 175.9(2)
C8B C1B C7B N2B 32.3(2)
N1B C1B C8B C6B 57.89(19)
C2B C1B C8B C6B 171.4(2)
C7B C1B C8B C6B -52.2(2)
N2B C6B C8B C1B 55.5(2)
C5B C6B C8B C1B -54.8(2)
C7B N3B C9B C10B -151.1(2)
N3B C9B C10B C11B -170.0(2)
N3B C9B C10B C15B 10.8(4)
C15B C10B C11B C12B 0.8(4)
C9B C10B C11B C12B -178.4(3)
C15B C10B C11B Br1B -179.79(19)
C9B C10B C11B Br1B 1.0(4)
C10B C11B C12B C13B -1.0(4)
Br1B C11B C12B C13B 179.6(2)
C11B C12B C13B C14B 0.5(4)
C12B C13B C14B C15B 0.1(4)
C13B C14B C15B C10B -0.3(4)
C11B C10B C15B C14B -0.2(4)
C9B C10B C15B C14B 179.0(2)
C17B N4B C16B O1B 3.8(4)
C17B N4B C16B C5B -174.7(2)
N1B C5B C16B O1B 178.1(2)
C6B C5B C16B O1B -70.2(3)
N1B C5B C16B N4B -3.4(3)
C6B C5B C16B N4B 108.4(3)
C16B N4B C17B C20B 178.3(3)
C16B N4B C17B C18B -63.0(3)
C16B N4B C17B C19B 59.0(3)
